data_2242219
loop_
_publ_author_name
'Rivera, Augusto'
'Rojas, Jicli Jos\'e'
'R\'ios-Motta, Jaime'
'Bolte, Michael'

_publ_section_title
;
 C---I&#x00B7;&#x00B7;&#x00B7;N short contacts as tools for the
 construction of the crystal packing in the crystal structure of
 3,3'-(ethane-1,2-diyl)bis(6-iodo-3,4-dihydro-2<i>H</i>-1,3-benzoxazine)
;
_journal_coeditor_code HB7668
_journal_issue 5
_journal_name_full 'Acta Crystallographica Section E'
_journal_page_first 664
_journal_page_last 666
_journal_paper_doi 10.1107/S2056989017005047
_journal_volume 73
_journal_year 2017
_chemical_formula_iupac 'C18 H18 I2 N2 O2'
_chemical_formula_moiety 'C18 H18 I2 N2 O2'
_chemical_formula_sum 'C18 H18 I2 N2 O2'
_chemical_formula_weight 548.14
_chemical_name_systematic
;
3,3'-(Ethane-1,2-diyl)bis(6-iodo-3,4-dihydro-2<i>H</i>-1,3-benzoxazine)
;
_space_group_crystal_system monoclinic
_space_group_IT_number 15
_space_group_name_Hall '-C 2yc'
_space_group_name_H-M_alt 'C 1 2/c 1'
_symmetry_space_group_name_Hall '-C 2yc'
_symmetry_space_group_name_H-M 'C 1 2/c 1'
_atom_sites_solution_hydrogens geom
_audit_creation_method SHELXL-2016/6
_cell_angle_alpha 90
_cell_angle_beta 123.607(3)
_cell_angle_gamma 90
_cell_formula_units_Z 4
_cell_length_a 20.4200(9)
_cell_length_b 5.9477(2)
_cell_length_c 17.8414(8)
_cell_measurement_reflns_used 39259
_cell_measurement_temperature 173(2)
_cell_measurement_theta_max 29.9
_cell_measurement_theta_min 3.34
_cell_volume 1804.69(14)
_computing_cell_refinement
;
X-AREA (Stoe & Cie, 2001)
;
_computing_data_collection
;
X-AREA (Stoe & Cie, 2001)
;
_computing_data_reduction
;
X-AREA (Stoe & Cie, 2001)
;
_computing_molecular_graphics
;
XP in SHELXTL-Plus (Sheldrick, 2008)
;
_computing_publication_material
;
SHELXL97 (Sheldrick, 2008)
;
_computing_structure_refinement
;
SHELXL2016 (Sheldrick, 2015)
;
_computing_structure_solution
;
SHELXS97 (Sheldrick, 2008)
;
_diffrn_ambient_temperature 173(2)
_diffrn_measured_fraction_theta_full 0.998
_diffrn_measured_fraction_theta_max 0.988
_diffrn_measurement_device_type 'Stoe IPDS II two-circle'
_diffrn_measurement_method \w
_diffrn_radiation_type MoK\a
_diffrn_radiation_wavelength 0.71073
_diffrn_reflns_av_R_equivalents 0.0758
_diffrn_reflns_limit_h_max 28
_diffrn_reflns_limit_h_min -28
_diffrn_reflns_limit_k_max 8
_diffrn_reflns_limit_k_min -7
_diffrn_reflns_limit_l_max 24
_diffrn_reflns_limit_l_min -24
_diffrn_reflns_number 39259
_diffrn_reflns_theta_full 25.000
_diffrn_reflns_theta_max 29.678
_diffrn_reflns_theta_min 3.629
_exptl_absorpt_coefficient_mu 3.498
_exptl_absorpt_correction_T_max 1.000
_exptl_absorpt_correction_T_min 0.395
_exptl_absorpt_correction_type multi-scan
_exptl_absorpt_process_details
;
(X-AREA; Stoe & Cie, 2001)
;
_exptl_crystal_colour colourless
_exptl_crystal_density_diffrn 2.017
_exptl_crystal_description block
_exptl_crystal_F_000 1048
_exptl_crystal_size_max 0.290
_exptl_crystal_size_mid 0.270
_exptl_crystal_size_min 0.270
_refine_diff_density_max 1.458
_refine_diff_density_min -1.347
_refine_ls_extinction_coef 0.0034(2)
_refine_ls_extinction_expression Fc^*^=kFc[1+0.001xFc^2^\l^3^/sin(2\q)]^-1/4^
_refine_ls_extinction_method
;
SHELXL2016 (Sheldrick, 2015)
;
_refine_ls_goodness_of_fit_ref 1.222
_refine_ls_hydrogen_treatment constr
_refine_ls_matrix_type full
_refine_ls_number_parameters 110
_refine_ls_number_reflns 2531
_refine_ls_number_restraints 0
_refine_ls_restrained_S_all 1.222
_refine_ls_R_factor_all 0.0312
_refine_ls_R_factor_gt 0.0299
_refine_ls_shift/su_max 0.002
_refine_ls_shift/su_mean 0.000
_refine_ls_structure_factor_coef Fsqd
_refine_ls_weighting_details 'w=1/[\s^2^(Fo^2^)+(0.0378P)^2^+4.0804P] where P=(Fo^2^+2Fc^2^)/3'
_refine_ls_weighting_scheme calc
_refine_ls_wR_factor_gt 0.0747
_refine_ls_wR_factor_ref 0.0755
_reflns_number_gt 2456
_reflns_number_total 2531
_reflns_threshold_expression 'I > 2\s(I)'
_cod_data_source_file hb7668sup1.cif
_cod_data_source_block I
_cod_database_code 2242219
_shelx_space_group_comment
;
The symmetry employed for this shelxl refinement is uniquely defined
by the following loop, which should always be used as a source of
symmetry information in preference to the above space-group names.
They are only intended as comments.
;
_shelx_estimated_absorpt_t_min 0.430
_shelx_estimated_absorpt_t_max 0.452

loop_
_space_group_symop_operation_xyz
'x, y, z'
'-x, y, -z+1/2'
'x+1/2, y+1/2, z'
'-x+1/2, y+1/2, -z+1/2'
'-x, -y, -z'
'x, -y, z-1/2'
'-x+1/2, -y+1/2, -z'
'x+1/2, -y+1/2, z-1/2'

loop_
_atom_site_type_symbol
_atom_site_label
_atom_site_fract_x
_atom_site_fract_y
_atom_site_fract_z
_atom_site_U_iso_or_equiv
_atom_site_adp_type
_atom_site_calc_flag
_atom_site_occupancy
I I1 0.60686(2) -0.05887(3) 0.93105(2) 0.02375(9) Uani d 1
O O1 0.68205(12) 0.6146(3) 0.71878(13) 0.0231(4) Uani d 1
N N1 0.60465(12) 0.4020(4) 0.58050(14) 0.0174(4) Uani d 1
C C1 0.53347(15) 0.5410(4) 0.54603(16) 0.0207(5) Uani d 1
H H1A 0.545662 0.699539 0.541455 0.025 Uiso calc 1
H H1B 0.516975 0.534394 0.588747 0.025 Uiso calc 1
C C2 0.67584(15) 0.5254(5) 0.63881(17) 0.0214(5) Uani d 1
H H2A 0.678708 0.651795 0.604633 0.026 Uiso calc 1
H H2B 0.721287 0.425521 0.657944 0.026 Uiso calc 1
C C3 0.66459(15) 0.4585(4) 0.76215(17) 0.0187(4) Uani d 1
C C4 0.62686(14) 0.2547(4) 0.72243(15) 0.0171(4) Uani d 1
C C5 0.60538(15) 0.1994(4) 0.62851(16) 0.0199(4) Uani d 1
H H5A 0.643793 0.090235 0.632478 0.024 Uiso calc 1
H H5B 0.552776 0.128136 0.594033 0.024 Uiso calc 1
C C6 0.61047(15) 0.1080(4) 0.77133(16) 0.0191(4) Uani d 1
H H6 0.585192 -0.031336 0.745502 0.023 Uiso calc 1
C C7 0.63083(15) 0.1641(5) 0.85739(16) 0.0208(5) Uani d 1
C C8 0.66757(17) 0.3687(5) 0.89574(17) 0.0250(5) Uani d 1
H H8 0.681043 0.407706 0.954297 0.030 Uiso calc 1
C C9 0.68424(17) 0.5143(5) 0.84831(17) 0.0236(5) Uani d 1
H H9 0.709313 0.653654 0.874439 0.028 Uiso calc 1

loop_
_atom_site_aniso_label
_atom_site_aniso_U_11
_atom_site_aniso_U_22
_atom_site_aniso_U_33
_atom_site_aniso_U_12
_atom_site_aniso_U_13
_atom_site_aniso_U_23
I1 0.02726(12) 0.02815(12) 0.01965(12) 0.00072(6) 0.01537(9) 0.00344(6)
O1 0.0281(9) 0.0214(8) 0.0185(8) -0.0058(7) 0.0121(7) -0.0023(7)
N1 0.0167(9) 0.0205(9) 0.0129(8) 0.0030(7) 0.0069(7) 0.0024(7)
C1 0.0207(11) 0.0228(11) 0.0130(10) 0.0046(9) 0.0060(9) 0.0010(8)
C2 0.0188(10) 0.0271(12) 0.0168(10) -0.0008(9) 0.0089(9) 0.0013(9)
C3 0.0185(10) 0.0207(11) 0.0150(10) 0.0001(8) 0.0081(9) 0.0021(8)
C4 0.0166(9) 0.0219(10) 0.0109(9) 0.0022(8) 0.0064(8) 0.0017(8)
C5 0.0248(11) 0.0198(10) 0.0133(9) 0.0014(9) 0.0093(9) -0.0005(8)
C6 0.0196(10) 0.0197(10) 0.0154(10) 0.0005(8) 0.0081(8) 0.0009(8)
C7 0.0235(11) 0.0227(11) 0.0163(10) 0.0011(9) 0.0110(9) 0.0030(9)
C8 0.0338(13) 0.0266(13) 0.0156(10) -0.0017(11) 0.0144(10) -0.0019(9)
C9 0.0311(13) 0.0224(11) 0.0151(10) -0.0037(10) 0.0114(10) -0.0032(9)

loop_
_atom_type_symbol
_atom_type_description
_atom_type_scat_dispersion_real
_atom_type_scat_dispersion_imag
_atom_type_scat_source
C C 0.0033 0.0016 'International Tables Vol C Tables 4.2.6.8 and 6.1.1.4'
H H 0.0000 0.0000 'International Tables Vol C Tables 4.2.6.8 and 6.1.1.4'
I I -0.4742 1.8119 'International Tables Vol C Tables 4.2.6.8 and 6.1.1.4'
N N 0.0061 0.0033 'International Tables Vol C Tables 4.2.6.8 and 6.1.1.4'
O O 0.0106 0.0060 'International Tables Vol C Tables 4.2.6.8 and 6.1.1.4'

loop_
_geom_angle_atom_site_label_1
_geom_angle_atom_site_label_2
_geom_angle_atom_site_label_3
_geom_angle_site_symmetry_1
_geom_angle_site_symmetry_3
_geom_angle
C3 O1 C2 . . 113.3(2)
C2 N1 C5 . . 108.45(19)
C2 N1 C1 . . 112.6(2)
C5 N1 C1 . . 113.0(2)
N1 C1 C1 . 5_666 111.0(3)
N1 C1 H1A . . 109.4
C1 C1 H1A 5_666 . 109.4
N1 C1 H1B . . 109.4
C1 C1 H1B 5_666 . 109.4
H1A C1 H1B . . 108.0
N1 C2 O1 . . 113.5(2)
N1 C2 H2A . . 108.9
O1 C2 H2A . . 108.9
N1 C2 H2B . . 108.9
O1 C2 H2B . . 108.9
H2A C2 H2B . . 107.7
O1 C3 C9 . . 116.9(2)
O1 C3 C4 . . 122.7(2)
C9 C3 C4 . . 120.3(2)
C6 C4 C3 . . 118.6(2)
C6 C4 C5 . . 122.1(2)
C3 C4 C5 . . 119.3(2)
N1 C5 C4 . . 111.6(2)
N1 C5 H5A . . 109.3
C4 C5 H5A . . 109.3
N1 C5 H5B . . 109.3
C4 C5 H5B . . 109.3
H5A C5 H5B . . 108.0
C7 C6 C4 . . 120.7(2)
C7 C6 H6 . . 119.7
C4 C6 H6 . . 119.7
C6 C7 C8 . . 120.1(2)
C6 C7 I1 . . 120.46(19)
C8 C7 I1 . . 119.41(18)
C9 C8 C7 . . 119.7(2)
C9 C8 H8 . . 120.2
C7 C8 H8 . . 120.2
C8 C9 C3 . . 120.5(3)
C8 C9 H9 . . 119.7
C3 C9 H9 . . 119.7

loop_
_geom_bond_atom_site_label_1
_geom_bond_atom_site_label_2
_geom_bond_site_symmetry_2
_geom_bond_distance
I1 C7 . 2.107(3)
O1 C3 . 1.376(3)
O1 C2 . 1.460(3)
N1 C2 . 1.435(3)
N1 C5 . 1.474(3)
N1 C1 . 1.478(3)
C1 C1 5_666 1.523(5)
C1 H1A . 0.9900
C1 H1B . 0.9900
C2 H2A . 0.9900
C2 H2B . 0.9900
C3 C9 . 1.397(4)
C3 C4 . 1.400(3)
C4 C6 . 1.399(3)
C4 C5 . 1.515(3)
C5 H5A . 0.9900
C5 H5B . 0.9900
C6 C7 . 1.391(3)
C6 H6 . 0.9500
C7 C8 . 1.394(4)
C8 C9 . 1.378(4)
C8 H8 . 0.9500
C9 H9 . 0.9500

loop_
_geom_contact_atom_site_label_1
_geom_contact_atom_site_label_2
_geom_contact_distance
_geom_contact_site_symmetry_2
_geom_contact_publ_flag
I1 N1 3.378(2) 6_556 n

loop_
_geom_torsion_atom_site_label_1
_geom_torsion_atom_site_label_2
_geom_torsion_atom_site_label_3
_geom_torsion_atom_site_label_4
_geom_torsion_site_symmetry_4
_geom_torsion
C2 N1 C1 C1 5_666 150.8(3)
C5 N1 C1 C1 5_666 -85.9(3)
C5 N1 C2 O1 . -65.2(3)
C1 N1 C2 O1 . 60.5(3)
C3 O1 C2 N1 . 47.5(3)
C2 O1 C3 C9 . 167.3(2)
C2 O1 C3 C4 . -14.5(3)
O1 C3 C4 C6 . -179.0(2)
C9 C3 C4 C6 . -0.9(4)
O1 C3 C4 C5 . 1.2(4)
C9 C3 C4 C5 . 179.3(2)
C2 N1 C5 C4 . 48.3(3)
C1 N1 C5 C4 . -77.2(2)
C6 C4 C5 N1 . 161.7(2)
C3 C4 C5 N1 . -18.6(3)
C3 C4 C6 C7 . 0.4(4)
C5 C4 C6 C7 . -179.9(2)
C4 C6 C7 C8 . 0.3(4)
C4 C6 C7 I1 . -179.47(18)
C6 C7 C8 C9 . -0.6(4)
I1 C7 C8 C9 . 179.2(2)
C7 C8 C9 C3 . 0.1(4)
O1 C3 C9 C8 . 178.9(3)
C4 C3 C9 C8 . 0.7(4)

_cod_database_fobs_code 2242219
